data_4326257
loop_
_publ_author_name
'Alexey Y. Timoshkin'
'Igor V. Kazakov'
'Anna S. Lisovenko'
'Michael Bodensteiner'
'Manfred Scheer'

_publ_section_title
;
 Fast H/D Exchange of B,B',B"-Tribromoborazine in C6D6 in the Presence of
 Aluminum Tribromide: First Evidence for an Electrophilic Substitution
 Reaction of Borazines in Solution
;
_journal_name_full 'Inorganic Chemistry'
_journal_page_first 9039
_journal_page_last 9044
_journal_paper_doi 10.1021/ic201240h
_journal_volume 50
_journal_year 2011
_chemical_compound_source 'see text'
_chemical_formula_moiety 'B3 Br3 H3 N3'
_chemical_formula_sum 'B3 Br3 H3 N3'
_chemical_formula_weight 317.18
_chemical_name_systematic ?
_space_group_IT_number 62
_symmetry_cell_setting orthorhombic
_symmetry_Int_Tables_number 62
_symmetry_space_group_name_Hall '-P 2ac 2n'
_symmetry_space_group_name_H-M 'P n m a'
_atom_sites_solution_hydrogens geom
_atom_sites_solution_primary direct
_atom_sites_solution_secondary difmap
_cell_angle_alpha 90
_cell_angle_beta 90
_cell_angle_gamma 90
_cell_formula_units_Z 4
_cell_length_a 14.1228(8)
_cell_length_b 13.8457(7)
_cell_length_c 4.0654(2)
_cell_measurement_reflns_used 2170
_cell_measurement_temperature 123(1)
_cell_measurement_theta_max 32.6634
_cell_measurement_theta_min 3.2336
_cell_volume 794.95(7)
_computing_cell_refinement
;
CrysAlis RED, Oxford Diffraction Ltd.,
Version 1.171.32.15 (release 10-01-2008 CrysAlis171 .NET)
(compiled Jan 10 2008,16:37:18)
;
_computing_data_collection
;
CrysAlis CCD, Oxford Diffraction Ltd.,
Version 1.171.32.15 (release 10-01-2008 CrysAlis171 .NET)
(compiled Jan 10 2008,16:37:18)
;
_computing_data_reduction
;
CrysAlis RED, Oxford Diffraction Ltd.,
Version 1.171.32.15 (release 10-01-2008 CrysAlis171 .NET)
(compiled Jan 10 2008,16:37:18)
;
_computing_molecular_graphics 'SXGRAPH (Farrugia, 1999)'
_computing_publication_material 'PLATON (Spek, 2003)'
_computing_structure_refinement 'SHELXL-97 (Sheldrick, 1997)'
_computing_structure_solution 'SIR-97 (Altomare, 1999)'
_diffrn_ambient_temperature 123(1)
_diffrn_detector_area_resol_mean 10.5431
_diffrn_measured_fraction_theta_full 0.983
_diffrn_measured_fraction_theta_max 0.979
_diffrn_measurement_device_type 'Oxford Diffraction Gemini Ultra'
_diffrn_measurement_method omega-scan
_diffrn_radiation_monochromator graphite
_diffrn_radiation_probe x-ray
_diffrn_radiation_source 'Enhance (Mo) X-ray Source'
_diffrn_radiation_type MoK\a
_diffrn_radiation_wavelength 0.71073
_diffrn_reflns_av_R_equivalents 0.0391
_diffrn_reflns_av_sigmaI/netI 0.0367
_diffrn_reflns_limit_h_max 18
_diffrn_reflns_limit_h_min -20
_diffrn_reflns_limit_k_max 19
_diffrn_reflns_limit_k_min -14
_diffrn_reflns_limit_l_max 5
_diffrn_reflns_limit_l_min -5
_diffrn_reflns_number 3825
_diffrn_reflns_reduction_process
;
;
_diffrn_reflns_theta_full 27.50
_diffrn_reflns_theta_max 30.51
_diffrn_reflns_theta_min 3.24
_exptl_absorpt_coefficient_mu 15.136
_exptl_absorpt_correction_T_max 1.00000
_exptl_absorpt_correction_T_min 0.48903
_exptl_absorpt_correction_type analytical
_exptl_absorpt_process_details
;
CrysAlis RED, Oxford Diffraction Ltd.,
Version 1.171.32.15 (release 10-01-2008 CrysAlis171 .NET)
(compiled Jan 10 2008,16:37:18)
Analytical absorption correction using crystal faces,
implemented in SCALE3 ABSPACK scaling algorithm.
;
_exptl_crystal_colour colourless
_exptl_crystal_density_diffrn 2.650
_exptl_crystal_density_method 'Not Measured'
_exptl_crystal_description block
_exptl_crystal_F_000 576
_exptl_crystal_size_max 0.40
_exptl_crystal_size_mid 0.28
_exptl_crystal_size_min 0.18
_refine_diff_density_max 0.797
_refine_diff_density_min -1.060
_refine_diff_density_rms 0.186
_refine_ls_extinction_method none
_refine_ls_goodness_of_fit_ref 0.991
_refine_ls_hydrogen_treatment refall
_refine_ls_matrix_type full
_refine_ls_number_constraints 0
_refine_ls_number_parameters 53
_refine_ls_number_reflns 1233
_refine_ls_number_restraints 0
_refine_ls_restrained_S_all 0.991
_refine_ls_R_factor_all 0.0523
_refine_ls_R_factor_gt 0.0323
_refine_ls_shift/su_max 0.000
_refine_ls_shift/su_mean 0.000
_refine_ls_structure_factor_coef Fsqd
_refine_ls_weighting_details 'calc w=1/[\s^2^(Fo^2^)+(0.0396P)^2^]         where P=(Fo^2^+2Fc^2^)/3'
_refine_ls_weighting_scheme calc
_refine_ls_wR_factor_gt 0.0655
_refine_ls_wR_factor_ref 0.0697
_reflns_number_gt 929
_reflns_number_total 1233
_reflns_threshold_expression I>2\s(I)
_cod_data_source_file ic201240h_si_002.cif
_cod_data_source_block ayt4
_cod_database_code 4326257

loop_
_symmetry_equiv_pos_site_id
_symmetry_equiv_pos_as_xyz
1 x,y,z
2 1/2-x,-y,1/2+z
3 1/2+x,1/2-y,1/2-z
4 -x,1/2+y,-z
5 -x,-y,-z
6 1/2+x,y,1/2-z
7 1/2-x,1/2+y,1/2+z
8 x,1/2-y,z

loop_
_atom_site_aniso_label
_atom_site_aniso_U_11
_atom_site_aniso_U_22
_atom_site_aniso_U_33
_atom_site_aniso_U_23
_atom_site_aniso_U_13
_atom_site_aniso_U_12
Br1 0.0113(2) 0.0283(3) 0.0183(2) 0.0000 0.0019(2) 0.0000
Br2 0.0222(2) 0.0186(2) 0.0268(2) -0.0010(1) 0.0056(2) -0.0056(2)
N1 0.0145(14) 0.0155(14) 0.0216(15) -0.0026(11) 0.0013(12) 0.0017(12)
N2 0.012(2) 0.021(2) 0.0209(19) 0.0000 0.0012(17) 0.0000
B1 0.018(3) 0.027(3) 0.015(2) 0.0000 0.002(2) 0.0000
B2 0.0150(17) 0.0182(16) 0.0158(16) 0.0015(13) -0.0054(15) -0.0031(15)

loop_
_atom_site_label
_atom_site_type_symbol
_atom_site_thermal_displace_type
_atom_site_fract_x
_atom_site_fract_y
_atom_site_fract_z
_atom_site_occupancy
_atom_site_U_iso_or_equiv
Br1 Br Uani -0.17343(3) 0.25000 0.79678(12) 1.000 0.0193(1)
Br2 Br Uani 0.13652(3) 0.45898(2) 0.16858(8) 1.000 0.0225(1)
N1 N Uani -0.0118(2) 0.3382(2) 0.4675(7) 1.000 0.0172(8)
N2 N Uani 0.1188(3) 0.25000 0.2088(10) 1.000 0.0180(11)
B1 B Uani -0.0550(4) 0.25000 0.5502(14) 1.000 0.0200(16)
B2 B Uani 0.0753(3) 0.3393(3) 0.2938(9) 1.000 0.0163(9)
H1 H Uiso -0.047(3) 0.390(3) 0.509(10) 1.000 0.023(11)
H2 H Uiso 0.174(4) 0.25000 0.117(13) 1.000 0.017(14)

loop_
_atom_type_symbol
_atom_type_description
_atom_type_scat_dispersion_real
_atom_type_scat_dispersion_imag
_atom_type_scat_source
N N 0.0061 0.0033 'International Tables Vol C Tables 4.2.6.8 and 6.1.1.4'
H H 0.0000 0.0000 'International Tables Vol C Tables 4.2.6.8 and 6.1.1.4'
Br Br -0.2901 2.4595 'International Tables Vol C Tables 4.2.6.8 and 6.1.1.4'
B B 0.0013 0.0007 'International Tables Vol C Tables 4.2.6.8 and 6.1.1.4'

loop_
_geom_angle_atom_site_label_1
_geom_angle_atom_site_label_2
_geom_angle_atom_site_label_3
_geom_angle
_geom_angle_site_symmetry_1
_geom_angle_site_symmetry_3
_geom_angle_publ_flag
B1 N1 B2 120.3(3) . . yes
B2 N2 B2 120.6(4) . 8_555 yes
B2 N1 H1 125(3) . . no
B1 N1 H1 114(3) . . no
B2 N2 H2 119.6(3) . . no
B2 N2 H2 119.6(3) 8_555 . no
Br1 B1 N1 119.7(2) . . yes
Br1 B1 N1 119.7(2) . 8_555 yes
N1 B1 N1 120.6(4) . 8_555 yes
Br2 B2 N2 119.1(3) . . yes
N1 B2 N2 119.1(3) . . yes
Br2 B2 N1 121.8(3) . . yes

loop_
_geom_bond_atom_site_label_1
_geom_bond_atom_site_label_2
_geom_bond_distance
_geom_bond_site_symmetry_2
_geom_bond_publ_flag
Br1 B1 1.950(6) . yes
Br2 B2 1.937(4) . yes
N1 B1 1.406(4) . yes
N1 B2 1.419(5) . yes
N2 B2 1.423(5) . yes
N2 B2 1.423(5) 8_555 yes
N1 H1 0.89(4) . no
N2 H2 0.86(6) . no

loop_
_geom_hbond_atom_site_label_D
_geom_hbond_atom_site_label_H
_geom_hbond_atom_site_label_A
_geom_hbond_distance_DH
_geom_hbond_distance_HA
_geom_hbond_distance_DA
_geom_hbond_angle_DHA
_geom_hbond_site_symmetry_A
_geom_hbond_publ_flag
N1 H1 Br2 0.89(4) 2.77(4) 3.630(3) 162(3) 5_566 yes
N2 H2 Br1 0.86(6) 2.73(6) 3.583(4) 168(5) 3_555 yes

loop_
_geom_torsion_atom_site_label_1
_geom_torsion_atom_site_label_2
_geom_torsion_atom_site_label_3
_geom_torsion_atom_site_label_4
_geom_torsion
_geom_torsion_site_symmetry_1
_geom_torsion_site_symmetry_4
_geom_torsion_publ_flag
B2 N1 B1 Br1 178.8(3) . . no
B2 N1 B1 N1 1.2(6) . 8_555 no
B1 N1 B2 Br2 179.0(3) . . no
B1 N1 B2 N2 -0.9(5) . . no
B2 N2 B2 Br2 -179.3(3) 8_555 . no
B2 N2 B2 N1 0.6(6) 8_555 . no
